data_7033432
loop_
_publ_author_name
'Mede, Ralf'
'Lorett-Vel\'asquez, Vaneza Paola'
'Klein, Moritz'
'G\"orls, Helmar'
'Schmitt, Michael'
'Gessner, Guido'
'Heinemann, Stefan H.'
'Popp, J\"urgen'
'Westerhausen, Matthias'

_publ_section_title
;
 Carbon monoxide release properties and molecular structures of
 phenylthiolatomanganese(i) carbonyl complexes of the type
 [(OC)4Mn(\m-S-aryl)]2.
;
_journal_issue 7
_journal_name_full 'Dalton transactions (Cambridge, England : 2003)'
_journal_page_first 3020
_journal_page_last 3033
_journal_paper_doi 10.1039/c4dt03567d
_journal_volume 44
_journal_year 2015
_chemical_formula_moiety 'C22 H14 Mn2 O10 S2'
_chemical_formula_sum 'C22 H14 Mn2 O10 S2'
_chemical_formula_weight 612.33
_space_group_IT_number 14
_symmetry_cell_setting monoclinic
_symmetry_space_group_name_Hall '-P 2ybc'
_symmetry_space_group_name_H-M 'P 1 21/c 1'
_atom_sites_solution_hydrogens geom
_atom_sites_solution_primary direct
_atom_sites_solution_secondary difmap
_audit_creation_method SHELXL-97
_audit_update_record
;
2014-09-29 deposited with the CCDC.
2014-12-17 downloaded from the CCDC.
;
_cell_angle_alpha 90.00
_cell_angle_beta 102.598(2)
_cell_angle_gamma 90.00
_cell_formula_units_Z 2
_cell_length_a 10.5593(3)
_cell_length_b 9.4284(3)
_cell_length_c 12.5227(3)
_cell_measurement_temperature 133(2)
_cell_volume 1216.71(6)
_computing_cell_refinement DENZO
_computing_data_collection COLLECT
_computing_data_reduction DENZO
_computing_molecular_graphics SHELXTL/PC
_computing_publication_material SHELXL-97
_computing_structure_refinement 'SHELXL-97 (Sheldrick, 2008)'
_computing_structure_solution 'SHELXS-97 (Sheldrick, 2008)'
_diffrn_ambient_temperature 133(2)
_diffrn_measured_fraction_theta_full 0.991
_diffrn_measured_fraction_theta_max 0.991
_diffrn_measurement_device_type KappaCCD
_diffrn_measurement_method 'phi- + omega-scan'
_diffrn_radiation_monochromator graphite
_diffrn_radiation_source 'fine-focus sealed tube'
_diffrn_radiation_type MoK\a
_diffrn_radiation_wavelength 0.71073
_diffrn_reflns_av_R_equivalents 0.0291
_diffrn_reflns_av_sigmaI/netI 0.0285
_diffrn_reflns_limit_h_max 10
_diffrn_reflns_limit_h_min -13
_diffrn_reflns_limit_k_max 12
_diffrn_reflns_limit_k_min -12
_diffrn_reflns_limit_l_max 15
_diffrn_reflns_limit_l_min -16
_diffrn_reflns_number 7160
_diffrn_reflns_theta_full 27.54
_diffrn_reflns_theta_max 27.54
_diffrn_reflns_theta_min 2.73
_exptl_absorpt_coefficient_mu 1.264
_exptl_absorpt_correction_T_max 0.7456
_exptl_absorpt_correction_T_min 0.7070
_exptl_absorpt_correction_type multi-scan
_exptl_absorpt_process_details 'SADABS, Bruker-AXS, 2002'
_exptl_crystal_colour yellow
_exptl_crystal_density_diffrn 1.671
_exptl_crystal_density_method 'not measured'
_exptl_crystal_description prism
_exptl_crystal_F_000 616
_exptl_crystal_size_max 0.036
_exptl_crystal_size_mid 0.035
_exptl_crystal_size_min 0.022
_refine_diff_density_max 0.331
_refine_diff_density_min -0.356
_refine_diff_density_rms 0.059
_refine_ls_extinction_method none
_refine_ls_goodness_of_fit_ref 1.096
_refine_ls_hydrogen_treatment refall
_refine_ls_matrix_type full
_refine_ls_number_parameters 191
_refine_ls_number_reflns 2791
_refine_ls_number_restraints 0
_refine_ls_restrained_S_all 1.096
_refine_ls_R_factor_all 0.0323
_refine_ls_R_factor_gt 0.0279
_refine_ls_shift/su_max 0.001
_refine_ls_shift/su_mean 0.000
_refine_ls_structure_factor_coef Fsqd
_refine_ls_weighting_details 'calc w=1/[\s^2^(Fo^2^)+(0.0201P)^2^+1.0039P] where P=(Fo^2^+2Fc^2^)/3'
_refine_ls_weighting_scheme calc
_refine_ls_wR_factor_gt 0.0635
_refine_ls_wR_factor_ref 0.0654
_reflns_number_gt 2546
_reflns_number_total 2791
_reflns_threshold_expression >2sigma(I)
_cod_data_source_file c4dt03567d2.cif
_cod_data_source_block FO4630
_cod_depositor_comments 'Adding full bibliography for 7033427--7033440.cif.'
_cod_original_sg_symbol_H-M 'P 21/c'
_cod_database_code 7033432
_publcif_datablock.id {14939af1-03c6-40db-a6c1-877f0c0c773b}

loop_
_symmetry_equiv_pos_as_xyz
'x, y, z'
'-x, y+1/2, -z+1/2'
'-x, -y, -z'
'x, -y-1/2, z-1/2'

loop_
_atom_site_label
_atom_site_type_symbol
_atom_site_fract_x
_atom_site_fract_y
_atom_site_fract_z
_atom_site_U_iso_or_equiv
_atom_site_adp_type
_atom_site_occupancy
_atom_site_symmetry_multiplicity
_atom_site_calc_flag
Mn1 Mn 0.91714(2) 0.16794(3) 0.49927(2) 0.01391(8) Uani 1 1 d
S1 S 1.11020(4) 0.05428(4) 0.59651(3) 0.01468(10) Uani 1 1 d
O1 O 1.59318(13) 0.37760(16) 0.59178(12) 0.0304(3) Uani 1 1 d
O2 O 1.06966(14) 0.24530(15) 0.33171(11) 0.0267(3) Uani 1 1 d
O3 O 0.96955(16) 0.44656(15) 0.60836(12) 0.0328(3) Uani 1 1 d
O4 O 0.81239(14) 0.08952(17) 0.69572(11) 0.0301(3) Uani 1 1 d
O5 O 0.66868(13) 0.27166(16) 0.36297(12) 0.0294(3) Uani 1 1 d
C1 C 1.25186(16) 0.15409(18) 0.58902(14) 0.0171(3) Uani 1 1 d
C2 C 1.27825(19) 0.2768(2) 0.65167(15) 0.0229(4) Uani 1 1 d
H2 H 1.220(2) 0.306(3) 0.6967(19) 0.035(6) Uiso 1 1 d
C3 C 1.39059(19) 0.3548(2) 0.65467(16) 0.0237(4) Uani 1 1 d
H3 H 1.405(2) 0.439(2) 0.6961(17) 0.023(5) Uiso 1 1 d
C4 C 1.47919(18) 0.3102(2) 0.59518(15) 0.0216(4) Uani 1 1 d
C5 C 1.4536(2) 0.1883(2) 0.5326(2) 0.0327(5) Uani 1 1 d
H5 H 1.510(3) 0.157(3) 0.491(2) 0.043(7) Uiso 1 1 d
C6 C 1.34124(19) 0.1115(2) 0.52939(18) 0.0276(4) Uani 1 1 d
H6 H 1.326(2) 0.026(3) 0.486(2) 0.041(7) Uiso 1 1 d
C7 C 1.6228(2) 0.5035(2) 0.65576(19) 0.0292(4) Uani 1 1 d
H7C H 1.628(2) 0.483(3) 0.735(2) 0.043(7) Uiso 1 1 d
H7B H 1.707(3) 0.534(3) 0.646(2) 0.038(7) Uiso 1 1 d
H7A H 1.556(3) 0.576(3) 0.630(2) 0.038(7) Uiso 1 1 d
C8 C 1.00977(17) 0.21765(18) 0.39324(14) 0.0175(3) Uani 1 1 d
C9 C 0.95198(18) 0.33891(19) 0.56619(15) 0.0207(4) Uani 1 1 d
C10 C 0.84751(18) 0.11468(19) 0.61844(15) 0.0197(4) Uani 1 1 d
C11 C 0.76343(18) 0.23235(19) 0.41694(15) 0.0200(4) Uani 1 1 d

loop_
_atom_site_aniso_label
_atom_site_aniso_U_11
_atom_site_aniso_U_22
_atom_site_aniso_U_33
_atom_site_aniso_U_23
_atom_site_aniso_U_13
_atom_site_aniso_U_12
Mn1 0.01455(14) 0.01167(13) 0.01632(13) 0.00058(9) 0.00515(9) 0.00062(9)
S1 0.0145(2) 0.01348(19) 0.0161(2) -0.00045(15) 0.00340(15) -0.00034(15)
O1 0.0199(7) 0.0297(7) 0.0429(8) -0.0100(7) 0.0100(6) -0.0098(6)
O2 0.0325(8) 0.0248(7) 0.0269(7) 0.0041(6) 0.0157(6) 0.0016(6)
O3 0.0494(10) 0.0171(7) 0.0324(8) -0.0052(6) 0.0104(7) -0.0023(6)
O4 0.0307(8) 0.0395(9) 0.0241(7) 0.0011(6) 0.0141(6) -0.0026(7)
O5 0.0201(7) 0.0341(8) 0.0332(8) 0.0058(6) 0.0037(6) 0.0072(6)
C1 0.0146(8) 0.0166(8) 0.0189(8) 0.0015(7) 0.0011(6) -0.0011(6)
C2 0.0238(10) 0.0228(9) 0.0239(9) -0.0060(8) 0.0093(7) -0.0042(8)
C3 0.0262(10) 0.0199(9) 0.0250(9) -0.0068(8) 0.0053(7) -0.0061(8)
C4 0.0158(8) 0.0218(9) 0.0262(9) -0.0008(7) 0.0022(7) -0.0048(7)
C5 0.0238(10) 0.0330(12) 0.0464(12) -0.0164(10) 0.0186(9) -0.0077(9)
C6 0.0227(10) 0.0255(10) 0.0369(11) -0.0128(9) 0.0114(8) -0.0060(8)
C7 0.0231(10) 0.0255(10) 0.0368(12) -0.0031(9) 0.0018(8) -0.0100(8)
C8 0.0202(9) 0.0119(8) 0.0197(8) 0.0011(7) 0.0026(7) 0.0018(7)
C9 0.0226(9) 0.0183(9) 0.0221(8) 0.0027(7) 0.0071(7) 0.0005(7)
C10 0.0196(9) 0.0174(8) 0.0219(9) -0.0014(7) 0.0040(7) 0.0005(7)
C11 0.0238(9) 0.0163(8) 0.0225(9) 0.0001(7) 0.0105(7) 0.0013(7)

loop_
_atom_type_symbol
_atom_type_description
_atom_type_scat_dispersion_real
_atom_type_scat_dispersion_imag
_atom_type_scat_source
C C 0.0033 0.0016 'International Tables Vol C Tables 4.2.6.8 and 6.1.1.4'
H H 0.0000 0.0000 'International Tables Vol C Tables 4.2.6.8 and 6.1.1.4'
O O 0.0106 0.0060 'International Tables Vol C Tables 4.2.6.8 and 6.1.1.4'
S S 0.1246 0.1234 'International Tables Vol C Tables 4.2.6.8 and 6.1.1.4'
Mn Mn 0.3368 0.7283 'International Tables Vol C Tables 4.2.6.8 and 6.1.1.4'

loop_
_geom_angle_atom_site_label_1
_geom_angle_atom_site_label_2
_geom_angle_atom_site_label_3
_geom_angle
_geom_angle_site_symmetry_3
C9 Mn1 C11 91.77(8) .
C9 Mn1 C10 86.87(8) .
C11 Mn1 C10 94.82(8) .
C9 Mn1 C8 91.17(8) .
C11 Mn1 C8 93.09(8) .
C10 Mn1 C8 171.91(8) .
C9 Mn1 S1 95.65(6) .
C11 Mn1 S1 172.55(6) .
C10 Mn1 S1 85.02(6) .
C8 Mn1 S1 87.36(5) .
C9 Mn1 S1 174.32(6) 3_756
C11 Mn1 S1 90.74(6) 3_756
C10 Mn1 S1 97.99(6) 3_756
C8 Mn1 S1 83.60(5) 3_756
S1 Mn1 S1 81.916(17) 3_756
C1 S1 Mn1 111.60(6) .
C1 S1 Mn1 116.37(6) 3_756
Mn1 S1 Mn1 98.084(17) 3_756
C4 O1 C7 117.05(16) .
C6 C1 C2 117.97(17) .
C6 C1 S1 123.54(14) .
C2 C1 S1 118.37(14) .
C3 C2 C1 121.33(17) .
C3 C2 H2 119.2(15) .
C1 C2 H2 119.4(15) .
C4 C3 C2 119.92(17) .
C4 C3 H3 120.6(13) .
C2 C3 H3 119.4(13) .
O1 C4 C3 125.32(17) .
O1 C4 C5 115.59(17) .
C3 C4 C5 119.09(17) .
C6 C5 C4 120.76(19) .
C6 C5 H5 118.3(17) .
C4 C5 H5 120.9(17) .
C5 C6 C1 120.92(18) .
C5 C6 H6 119.2(15) .
C1 C6 H6 119.8(15) .
O1 C7 H7C 110.5(15) .
O1 C7 H7B 105.6(15) .
H7C C7 H7B 110(2) .
O1 C7 H7A 110.0(15) .
H7C C7 H7A 110(2) .
H7B C7 H7A 111(2) .
O2 C8 Mn1 177.40(16) .
O3 C9 Mn1 177.69(17) .
O4 C10 Mn1 174.46(17) .
O5 C11 Mn1 178.08(16) .

loop_
_geom_bond_atom_site_label_1
_geom_bond_atom_site_label_2
_geom_bond_distance
_geom_bond_site_symmetry_2
Mn1 C9 1.8170(19) .
Mn1 C11 1.8265(19) .
Mn1 C10 1.8704(18) .
Mn1 C8 1.8725(18) .
Mn1 S1 2.3884(5) .
Mn1 S1 2.4002(5) 3_756
S1 C1 1.7869(18) .
S1 Mn1 2.4002(5) 3_756
O1 C4 1.370(2) .
O1 C7 1.428(2) .
O2 C8 1.129(2) .
O3 C9 1.140(2) .
O4 C10 1.134(2) .
O5 C11 1.140(2) .
C1 C6 1.384(3) .
C1 C2 1.392(3) .
C2 C3 1.389(3) .
C2 H2 0.96(2) .
C3 C4 1.382(3) .
C3 H3 0.94(2) .
C4 C5 1.384(3) .
C5 C6 1.383(3) .
C5 H5 0.92(3) .
C6 H6 0.96(3) .
C7 H7C 1.00(3) .
C7 H7B 0.96(3) .
C7 H7A 0.98(3) .
